data_7129937
loop_
_publ_author_name
'Chen, Chen'
'Yang, Xing-Xing'
'Zhao, Zhi'
'Han, Bo'
'Du, Wei'
'Chen, Ying-Chun'

_publ_section_title
;
 Asymmetric inverse-electron-demand 1,3-dipolar cycloadditions of
 cyclopentadienones and thiophene-1,1-dioxide with C,N-cyclic azomethine
 imines
;
_journal_name_full 'Chemical Communications'
_journal_paper_doi 10.1039/D2CC01103D
_journal_year 2022
_chemical_absolute_configuration ad
_chemical_formula_moiety 'C21 H18 N2 O2'
_chemical_formula_sum 'C21 H18 N2 O2'
_chemical_formula_weight 330.37
_space_group_crystal_system monoclinic
_space_group_IT_number 4
_space_group_name_Hall 'P 2yb'
_space_group_name_H-M_alt 'P 1 21 1'
_atom_sites_solution_hydrogens geom
_atom_sites_solution_primary dual
_audit_creation_date 2021-03-05
_audit_creation_method
;
Olex2 1.3
(compiled 2020.11.12 svn.r5f609507 for OlexSys, GUI svn.r6272)
;
_audit_update_record
;
2022-02-23 deposited with the CCDC.	2022-04-07 downloaded from the CCDC.
;
_cell_angle_alpha 90
_cell_angle_beta 88.206(2)
_cell_angle_gamma 90
_cell_formula_units_Z 4
_cell_length_a 8.2297(3)
_cell_length_b 9.0042(3)
_cell_length_c 22.3918(8)
_cell_measurement_reflns_used 9766
_cell_measurement_temperature 170(2)
_cell_measurement_theta_max 68.185
_cell_measurement_theta_min 3.95
_cell_volume 1658.46(10)
_computing_cell_refinement 'SAINT V8.40B (?, 2016)'
_computing_data_reduction 'SAINT V8.40B (?, 2016)'
_computing_molecular_graphics 'Olex2 1.3 (Dolomanov et al., 2009)'
_computing_publication_material 'Olex2 1.3 (Dolomanov et al., 2009)'
_computing_structure_refinement 'SHELXL 2014/7 (Sheldrick, 2015)'
_computing_structure_solution 'SHELXT 2018/2 (Sheldrick, 2018)'
_diffrn_ambient_temperature 170.0
_diffrn_measured_fraction_theta_full 1.000
_diffrn_measured_fraction_theta_max 0.997
_diffrn_measurement_device_type 'Bruker APEX-II CCD'
_diffrn_measurement_method '\f and \w scans'
_diffrn_radiation_type CuK\a
_diffrn_radiation_wavelength 1.54178
_diffrn_reflns_av_R_equivalents 0.0682
_diffrn_reflns_av_unetI/netI 0.0342
_diffrn_reflns_Laue_measured_fraction_full 1.000
_diffrn_reflns_Laue_measured_fraction_max 0.997
_diffrn_reflns_limit_h_max 9
_diffrn_reflns_limit_h_min -9
_diffrn_reflns_limit_k_max 10
_diffrn_reflns_limit_k_min -10
_diffrn_reflns_limit_l_max 26
_diffrn_reflns_limit_l_min -26
_diffrn_reflns_number 43786
_diffrn_reflns_point_group_measured_fraction_full 1.000
_diffrn_reflns_point_group_measured_fraction_max 0.996
_diffrn_reflns_theta_full 67.679
_diffrn_reflns_theta_max 68.397
_diffrn_reflns_theta_min 1.974
_diffrn_source_current 1.1
_diffrn_source_power 0.055
_diffrn_source_voltage 50.0
_diffrn_standards_number 0
_exptl_absorpt_coefficient_mu 0.688
_exptl_absorpt_correction_T_max 0.7531
_exptl_absorpt_correction_T_min 0.4123
_exptl_absorpt_correction_type multi-scan
_exptl_absorpt_process_details
;
SADABS-2016/2 (Bruker,2016/2) was used for absorption correction.
wR2(int) was 0.1480 before and 0.0857 after correction.
The Ratio of minimum to maximum transmission is 0.5475.
The \l/2 correction factor is Not present.
;
_exptl_crystal_colour 'clear light colourless'
_exptl_crystal_colour_lustre clear
_exptl_crystal_colour_modifier light
_exptl_crystal_colour_primary colourless
_exptl_crystal_density_diffrn 1.323
_exptl_crystal_description plate
_exptl_crystal_F_000 696
_exptl_crystal_size_max 0.49
_exptl_crystal_size_mid 0.29
_exptl_crystal_size_min 0.07
_refine_diff_density_max 0.173
_refine_diff_density_min -0.242
_refine_diff_density_rms 0.035
_refine_ls_abs_structure_details
;
 Flack x determined using 2560 quotients [(I+)-(I-)]/[(I+)+(I-)]
 (Parsons, Flack and Wagner, Acta Cryst. B69 (2013) 249-259).
;
_refine_ls_abs_structure_Flack 0.05(9)
_refine_ls_extinction_method none
_refine_ls_goodness_of_fit_ref 1.050
_refine_ls_hydrogen_treatment constr
_refine_ls_matrix_type full
_refine_ls_number_parameters 451
_refine_ls_number_reflns 6055
_refine_ls_number_restraints 1
_refine_ls_restrained_S_all 1.050
_refine_ls_R_factor_all 0.0374
_refine_ls_R_factor_gt 0.0351
_refine_ls_shift/su_max 0.000
_refine_ls_shift/su_mean 0.000
_refine_ls_structure_factor_coef Fsqd
_refine_ls_weighting_details 'w=1/[\s^2^(Fo^2^)+(0.0342P)^2^+0.3828P] where P=(Fo^2^+2Fc^2^)/3'
_refine_ls_weighting_scheme calc
_refine_ls_wR_factor_gt 0.0850
_refine_ls_wR_factor_ref 0.0868
_reflns_Friedel_coverage 0.870
_reflns_Friedel_fraction_full 1.000
_reflns_Friedel_fraction_max 0.994
_reflns_number_gt 5758
_reflns_number_total 6055
_reflns_threshold_expression 'I > 2\s(I)'
_cod_data_source_file d2cc01103d2.cif
_cod_data_source_block 4a
_cod_database_code 7129937
_shelx_shelxl_version_number 2014/7
_shelx_space_group_comment
;
The symmetry employed for this shelxl refinement is uniquely defined
by the following loop, which should always be used as a source of
symmetry information in preference to the above space-group names.
They are only intended as comments.
;
_shelx_estimated_absorpt_t_max 0.953
_shelx_estimated_absorpt_t_min 0.729
_olex2_refinement_description
;
1. Fixed Uiso
 At 1.2 times of:
  All C(H) groups, All C(H,H) groups
2.a Ternary CH refined with riding coordinates:
 C12(H12), C16(H16), C17(H17), C35(H35), C36(H36), C40(H40)
2.b Secondary CH2 refined with riding coordinates:
 C7(H7A,H7B), C8(H8A,H8B), C28(H28A,H28B), C29(H29A,H29B)
2.c Aromatic/amide H refined with riding coordinates:
 C1(H1), C2(H2), C3(H3), C10(H10), C11(H11), C14(H14), C15(H15), C18(H18),
 C19(H19), C21(H21), C22(H22), C23(H23), C24(H24), C25(H25), C31(H31), C32(H32),
  C33(H33), C34(H34), C38(H38), C39(H39), C42(H42), C43(H43)
;
_olex2_submission_special_instructions 'No special instructions were received'

loop_
_space_group_symop_operation_xyz
'x, y, z'
'-x, y+1/2, -z'

loop_
_atom_site_label
_atom_site_type_symbol
_atom_site_fract_x
_atom_site_fract_y
_atom_site_fract_z
_atom_site_U_iso_or_equiv
_atom_site_adp_type
_atom_site_occupancy
_atom_site_site_symmetry_order
_atom_site_calc_flag
_atom_site_refinement_flags_posn
_atom_site_refinement_flags_adp
_atom_site_refinement_flags_occupancy
_atom_site_disorder_assembly
_atom_site_disorder_group
O1 O 0.2624(3) 0.7408(3) 0.51410(10) 0.0652(6) Uani 1 1 d . . . . .
O2 O 0.4095(3) 0.9296(3) 0.24556(14) 0.0866(10) Uani 1 1 d . . . . .
O3 O 0.1629(2) 0.4452(2) 0.27794(9) 0.0504(5) Uani 1 1 d . . . . .
O4 O 0.2952(2) 0.0381(2) 0.05219(10) 0.0547(6) Uani 1 1 d . . . . .
N1 N 0.0644(2) 0.8437(2) 0.38222(9) 0.0356(4) Uani 1 1 d . . . . .
N2 N 0.3546(2) 0.2373(2) 0.10750(10) 0.0374(5) Uani 1 1 d . . . . .
N3 N 0.4742(2) 0.3270(2) 0.13477(9) 0.0336(4) Uani 1 1 d . . . . .
C1 C -0.3390(4) 0.7819(4) 0.55020(13) 0.0542(7) Uani 1 1 d . . . . .
H1 H -0.4476 0.7855 0.5658 0.065 Uiso 1 1 calc R U . . .
C2 C -0.3029(3) 0.7038(4) 0.49818(13) 0.0486(7) Uani 1 1 d . . . . .
H2 H -0.3861 0.6503 0.4790 0.058 Uiso 1 1 calc R U . . .
C3 C -0.1463(3) 0.7035(3) 0.47403(12) 0.0414(6) Uani 1 1 d . . . . .
H3 H -0.1233 0.6527 0.4376 0.050 Uiso 1 1 calc R U . . .
C4 C -0.0223(3) 0.7769(3) 0.50265(12) 0.0411(6) Uani 1 1 d . . . . .
C5 C 0.1512(3) 0.7672(3) 0.48056(13) 0.0461(6) Uani 1 1 d . . . . .
N6 N 0.1815(2) 0.7868(3) 0.42132(10) 0.0427(5) Uani 1 1 d . . . . .
C7 C 0.0640(3) 1.0064(3) 0.38124(13) 0.0421(6) Uani 1 1 d . . . . .
H7A H 0.1687 1.0442 0.3644 0.050 Uiso 1 1 calc R U . . .
H7B H 0.0481 1.0461 0.4222 0.050 Uiso 1 1 calc R U . . .
C8 C -0.0740(3) 1.0539(3) 0.34284(12) 0.0408(6) Uani 1 1 d . . . . .
H8A H -0.0744 1.1634 0.3392 0.049 Uiso 1 1 calc R U . . .
H8B H -0.1787 1.0229 0.3619 0.049 Uiso 1 1 calc R U . . .
C9 C -0.0562(3) 0.9849(3) 0.28164(11) 0.0352(5) Uani 1 1 d . . . . .
C10 C -0.1352(3) 1.0475(3) 0.23343(12) 0.0428(6) Uani 1 1 d . . . . .
H10 H -0.2010 1.1331 0.2396 0.051 Uiso 1 1 calc R U . . .
C11 C -0.1192(3) 0.9868(4) 0.17679(13) 0.0493(7) Uani 1 1 d . . . . .
H11 H -0.1761 1.0286 0.1446 0.059 Uiso 1 1 calc R U . . .
C12 C 0.1149(3) 0.7791(3) 0.32407(11) 0.0334(5) Uani 1 1 d . . . . .
H12 H 0.0709 0.6756 0.3236 0.040 Uiso 1 1 calc R U . . .
C13 C 0.0403(3) 0.8596(3) 0.27250(11) 0.0338(5) Uani 1 1 d . . . . .
C14 C 0.0601(3) 0.8017(3) 0.21461(12) 0.0445(6) Uani 1 1 d . . . . .
H14 H 0.1289 0.7183 0.2077 0.053 Uiso 1 1 calc R U . . .
C15 C -0.0198(4) 0.8651(4) 0.16757(13) 0.0518(7) Uani 1 1 d . . . . .
H15 H -0.0061 0.8246 0.1286 0.062 Uiso 1 1 calc R U . . .
C16 C 0.3036(3) 0.7647(3) 0.32426(13) 0.0422(6) Uani 1 1 d . . . . .
H16 H 0.3384 0.6687 0.3054 0.051 Uiso 1 1 calc R U . . .
C17 C 0.3415(3) 0.7639(3) 0.39107(14) 0.0453(6) Uani 1 1 d . . . . .
H17 H 0.3911 0.6675 0.4031 0.054 Uiso 1 1 calc R U . . .
C18 C 0.4581(3) 0.8909(4) 0.3984(2) 0.0676(10) Uani 1 1 d . . . . .
H18 H 0.5014 0.9196 0.4355 0.081 Uiso 1 1 calc R U . . .
C19 C 0.4933(4) 0.9582(4) 0.3467(2) 0.0817(14) Uani 1 1 d . . . . .
H19 H 0.5669 1.0389 0.3421 0.098 Uiso 1 1 calc R U . . .
C20 C 0.4042(3) 0.8920(4) 0.29787(19) 0.0629(10) Uani 1 1 d . . . . .
C21 C -0.0586(4) 0.8504(3) 0.55620(13) 0.0500(7) Uani 1 1 d . . . . .
H21 H 0.0254 0.8981 0.5771 0.060 Uiso 1 1 calc R U . . .
C22 C -0.2177(4) 0.8540(4) 0.57903(14) 0.0563(8) Uani 1 1 d . . . . .
H22 H -0.2423 0.9069 0.6149 0.068 Uiso 1 1 calc R U . . .
C23 C 0.8809(3) 0.0659(4) -0.00269(12) 0.0467(7) Uani 1 1 d . . . . .
H23 H 0.9878 0.0502 -0.0187 0.056 Uiso 1 1 calc R U . . .
C24 C 0.7910(3) -0.0522(3) 0.01908(12) 0.0437(6) Uani 1 1 d . . . . .
H24 H 0.8355 -0.1495 0.0178 0.052 Uiso 1 1 calc R U . . .
C25 C 0.6347(3) -0.0288(3) 0.04301(11) 0.0375(5) Uani 1 1 d . . . . .
H25 H 0.5721 -0.1105 0.0576 0.045 Uiso 1 1 calc R U . . .
C26 C 0.5705(3) 0.1137(3) 0.04559(11) 0.0339(5) Uani 1 1 d . . . . .
C27 C 0.3980(3) 0.1263(3) 0.06885(12) 0.0384(6) Uani 1 1 d . . . . .
C28 C 0.4442(3) 0.4853(3) 0.12356(11) 0.0357(5) Uani 1 1 d . . . . .
H28A H 0.3384 0.5154 0.1420 0.043 Uiso 1 1 calc R U . . .
H28B H 0.4413 0.5043 0.0801 0.043 Uiso 1 1 calc R U . . .
C29 C 0.5807(3) 0.5731(3) 0.15057(11) 0.0370(5) Uani 1 1 d . . . . .
H29A H 0.6839 0.5515 0.1284 0.044 Uiso 1 1 calc R U . . .
H29B H 0.5581 0.6806 0.1468 0.044 Uiso 1 1 calc R U . . .
C30 C 0.5985(3) 0.5344(3) 0.21569(11) 0.0321(5) Uani 1 1 d . . . . .
C31 C 0.6785(3) 0.6314(3) 0.25355(11) 0.0351(5) Uani 1 1 d . . . . .
H31 H 0.7191 0.7232 0.2384 0.042 Uiso 1 1 calc R U . . .
C32 C 0.6995(3) 0.5952(3) 0.31303(12) 0.0412(6) Uani 1 1 d . . . . .
H32 H 0.7561 0.6611 0.3382 0.049 Uiso 1 1 calc R U . . .
C33 C 0.8159(3) 0.2068(3) -0.00137(12) 0.0438(6) Uani 1 1 d . . . . .
H33 H 0.8770 0.2875 -0.0177 0.053 Uiso 1 1 calc R U . . .
C34 C 0.6616(3) 0.2320(3) 0.02363(11) 0.0370(5) Uani 1 1 d . . . . .
H34 H 0.6189 0.3300 0.0256 0.044 Uiso 1 1 calc R U . . .
C35 C 0.4563(3) 0.2889(3) 0.19889(11) 0.0322(5) Uani 1 1 d . . . . .
H35 H 0.5150 0.1929 0.2044 0.039 Uiso 1 1 calc R U . . .
C36 C 0.2710(3) 0.2558(3) 0.21018(11) 0.0343(5) Uani 1 1 d . . . . .
H36 H 0.2580 0.1694 0.2380 0.041 Uiso 1 1 calc R U . . .
C37 C 0.1576(3) 0.3802(3) 0.23054(11) 0.0358(5) Uani 1 1 d . . . . .
C38 C 0.0381(3) 0.4032(3) 0.18404(12) 0.0409(6) Uani 1 1 d . . . . .
H38 H -0.0495 0.4719 0.1866 0.049 Uiso 1 1 calc R U . . .
C39 C 0.0703(3) 0.3142(3) 0.13813(13) 0.0439(6) Uani 1 1 d . . . . .
H39 H 0.0106 0.3146 0.1025 0.053 Uiso 1 1 calc R U . . .
C40 C 0.2112(3) 0.2124(3) 0.14842(12) 0.0397(6) Uani 1 1 d . . . . .
H40 H 0.1762 0.1061 0.1478 0.048 Uiso 1 1 calc R U . . .
C41 C 0.5365(3) 0.4015(3) 0.23815(11) 0.0320(5) Uani 1 1 d . . . . .
C42 C 0.5560(3) 0.3680(3) 0.29877(11) 0.0390(6) Uani 1 1 d . . . . .
H42 H 0.5120 0.2783 0.3147 0.047 Uiso 1 1 calc R U . . .
C43 C 0.6382(3) 0.4635(3) 0.33560(12) 0.0442(6) Uani 1 1 d . . . . .
H43 H 0.6524 0.4384 0.3763 0.053 Uiso 1 1 calc R U . . .

loop_
_atom_site_aniso_label
_atom_site_aniso_U_11
_atom_site_aniso_U_22
_atom_site_aniso_U_33
_atom_site_aniso_U_23
_atom_site_aniso_U_13
_atom_site_aniso_U_12
O1 0.0532(12) 0.0814(17) 0.0625(13) 0.0182(12) -0.0252(10) -0.0069(11)
O2 0.0393(11) 0.091(2) 0.128(2) 0.0724(19) 0.0188(13) 0.0080(11)
O3 0.0494(10) 0.0544(12) 0.0471(11) -0.0121(10) 0.0046(8) 0.0105(9)
O4 0.0360(9) 0.0519(12) 0.0756(14) -0.0295(11) 0.0080(9) -0.0075(9)
N1 0.0321(10) 0.0394(11) 0.0356(11) -0.0007(9) -0.0034(8) 0.0061(9)
N2 0.0283(10) 0.0357(11) 0.0477(12) -0.0106(10) 0.0080(8) -0.0056(9)
N3 0.0314(10) 0.0317(11) 0.0374(11) -0.0047(9) 0.0048(8) -0.0058(8)
C1 0.0582(17) 0.0594(18) 0.0448(16) 0.0071(15) 0.0012(13) 0.0125(15)
C2 0.0468(15) 0.0559(17) 0.0434(15) 0.0077(13) -0.0073(12) 0.0055(13)
C3 0.0467(14) 0.0432(15) 0.0345(13) 0.0025(11) -0.0060(11) 0.0031(12)
C4 0.0528(15) 0.0339(13) 0.0371(13) 0.0060(11) -0.0078(11) 0.0007(12)
C5 0.0472(15) 0.0434(15) 0.0484(15) 0.0068(13) -0.0129(12) -0.0021(12)
N6 0.0350(11) 0.0465(13) 0.0469(13) 0.0025(11) -0.0071(9) 0.0075(10)
C7 0.0419(14) 0.0378(14) 0.0472(15) -0.0080(12) -0.0103(11) 0.0094(11)
C8 0.0347(12) 0.0436(15) 0.0442(14) -0.0043(12) -0.0027(10) 0.0117(11)
C9 0.0240(10) 0.0422(14) 0.0392(13) 0.0014(11) 0.0012(9) -0.0037(10)
C10 0.0300(12) 0.0524(16) 0.0460(15) 0.0081(13) -0.0006(10) -0.0036(11)
C11 0.0459(15) 0.0613(19) 0.0406(15) 0.0105(14) -0.0018(11) -0.0128(14)
C12 0.0289(11) 0.0284(11) 0.0424(13) 0.0005(10) 0.0084(9) -0.0004(9)
C13 0.0284(11) 0.0338(13) 0.0389(13) 0.0006(10) 0.0062(9) -0.0064(10)
C14 0.0472(15) 0.0411(15) 0.0442(15) -0.0019(12) 0.0136(12) -0.0066(12)
C15 0.0602(17) 0.0613(19) 0.0335(14) 0.0024(13) 0.0079(12) -0.0183(15)
C16 0.0291(12) 0.0356(13) 0.0612(17) 0.0122(13) 0.0084(11) 0.0039(10)
C17 0.0313(12) 0.0327(13) 0.0722(19) 0.0052(13) -0.0043(11) 0.0055(10)
C18 0.0381(15) 0.0380(16) 0.128(3) 0.0053(19) -0.0268(18) 0.0031(13)
C19 0.0308(14) 0.0396(17) 0.176(4) 0.039(2) -0.020(2) -0.0058(13)
C20 0.0234(12) 0.0526(18) 0.112(3) 0.040(2) 0.0060(15) 0.0058(12)
C21 0.0750(19) 0.0340(14) 0.0416(15) 0.0025(12) -0.0115(13) -0.0059(14)
C22 0.083(2) 0.0459(17) 0.0390(15) 0.0036(13) 0.0072(14) 0.0127(16)
C23 0.0303(12) 0.0648(19) 0.0448(15) -0.0102(14) 0.0035(11) 0.0066(12)
C24 0.0404(13) 0.0460(15) 0.0448(14) -0.0028(12) -0.0023(11) 0.0136(12)
C25 0.0373(12) 0.0386(13) 0.0368(13) -0.0027(11) -0.0009(10) 0.0015(11)
C26 0.0305(11) 0.0383(13) 0.0329(12) -0.0071(11) -0.0007(9) 0.0015(10)
C27 0.0322(12) 0.0349(13) 0.0480(14) -0.0084(11) 0.0035(10) -0.0014(11)
C28 0.0377(12) 0.0336(13) 0.0357(13) 0.0002(11) 0.0015(10) -0.0044(11)
C29 0.0414(13) 0.0338(13) 0.0355(13) 0.0036(10) 0.0035(10) -0.0077(10)
C30 0.0251(10) 0.0338(12) 0.0372(12) -0.0013(10) 0.0045(9) 0.0012(9)
C31 0.0277(11) 0.0367(12) 0.0407(13) -0.0016(11) 0.0049(9) -0.0034(10)
C32 0.0269(11) 0.0556(17) 0.0410(14) -0.0053(12) -0.0013(10) 0.0003(11)
C33 0.0351(13) 0.0518(16) 0.0442(14) -0.0005(13) 0.0057(10) -0.0051(12)
C34 0.0343(12) 0.0369(13) 0.0396(13) -0.0036(11) 0.0017(10) 0.0027(10)
C35 0.0292(11) 0.0254(11) 0.0415(13) 0.0026(10) 0.0062(9) 0.0025(9)
C36 0.0317(12) 0.0262(12) 0.0446(13) 0.0030(10) 0.0076(10) -0.0004(9)
C37 0.0334(12) 0.0323(12) 0.0410(14) -0.0012(11) 0.0091(10) 0.0004(10)
C38 0.0313(12) 0.0372(13) 0.0540(16) -0.0013(12) 0.0044(11) 0.0040(11)
C39 0.0298(12) 0.0520(16) 0.0498(15) -0.0058(13) 0.0007(10) -0.0024(11)
C40 0.0295(11) 0.0351(13) 0.0536(15) -0.0085(12) 0.0107(10) -0.0053(10)
C41 0.0263(10) 0.0326(12) 0.0368(12) -0.0006(10) 0.0034(9) 0.0030(9)
C42 0.0378(13) 0.0392(14) 0.0395(13) 0.0098(11) 0.0038(10) 0.0027(11)
C43 0.0363(13) 0.0598(17) 0.0366(13) 0.0030(13) -0.0001(10) 0.0049(13)

loop_
_atom_type_symbol
_atom_type_description
_atom_type_scat_dispersion_real
_atom_type_scat_dispersion_imag
_atom_type_scat_source
C C 0.0181 0.0091 'International Tables Vol C Tables 4.2.6.8 and 6.1.1.4'
H H 0.0000 0.0000 'International Tables Vol C Tables 4.2.6.8 and 6.1.1.4'
N N 0.0311 0.0180 'International Tables Vol C Tables 4.2.6.8 and 6.1.1.4'
O O 0.0492 0.0322 'International Tables Vol C Tables 4.2.6.8 and 6.1.1.4'

loop_
_geom_angle_atom_site_label_1
_geom_angle_atom_site_label_2
_geom_angle_atom_site_label_3
_geom_angle
_geom_angle_site_symmetry_1
_geom_angle_site_symmetry_3
_geom_angle_publ_flag
N6 N1 C7 111.9(2) . . ?
N6 N1 C12 102.96(19) . . ?
C7 N1 C12 112.5(2) . . ?
N3 N2 C40 111.51(19) . . ?
C27 N2 N3 121.11(18) . . ?
C27 N2 C40 117.9(2) . . ?
N2 N3 C28 110.75(19) . . ?
N2 N3 C35 103.62(17) . . ?
C28 N3 C35 112.22(19) . . ?
C2 C1 H1 120.1 . . ?
C22 C1 H1 120.1 . . ?
C22 C1 C2 119.8(3) . . ?
C1 C2 H2 119.9 . . ?
C3 C2 C1 120.2(3) . . ?
C3 C2 H2 119.9 . . ?
C2 C3 H3 119.7 . . ?
C2 C3 C4 120.5(3) . . ?
C4 C3 H3 119.7 . . ?
C3 C4 C5 121.7(2) . . ?
C3 C4 C21 118.8(3) . . ?
C21 C4 C5 119.2(3) . . ?
O1 C5 C4 122.1(3) . . ?
O1 C5 N6 120.5(3) . . ?
N6 C5 C4 117.4(2) . . ?
N1 N6 C17 112.4(2) . . ?
C5 N6 N1 123.0(2) . . ?
C5 N6 C17 124.5(2) . . ?
N1 C7 H7A 110.3 . . ?
N1 C7 H7B 110.3 . . ?
N1 C7 C8 107.1(2) . . ?
H7A C7 H7B 108.6 . . ?
C8 C7 H7A 110.3 . . ?
C8 C7 H7B 110.3 . . ?
C7 C8 H8A 109.6 . . ?
C7 C8 H8B 109.6 . . ?
C7 C8 C9 110.4(2) . . ?
H8A C8 H8B 108.1 . . ?
C9 C8 H8A 109.6 . . ?
C9 C8 H8B 109.6 . . ?
C10 C9 C8 120.2(2) . . ?
C13 C9 C8 120.4(2) . . ?
C13 C9 C10 119.4(2) . . ?
C9 C10 H10 119.5 . . ?
C11 C10 C9 121.1(3) . . ?
C11 C10 H10 119.5 . . ?
C10 C11 H11 120.3 . . ?
C15 C11 C10 119.3(3) . . ?
C15 C11 H11 120.3 . . ?
N1 C12 H12 106.5 . . ?
N1 C12 C13 112.05(19) . . ?
N1 C12 C16 106.5(2) . . ?
C13 C12 H12 106.5 . . ?
C13 C12 C16 118.11(19) . . ?
C16 C12 H12 106.5 . . ?
C9 C13 C12 121.4(2) . . ?
C9 C13 C14 119.2(2) . . ?
C14 C13 C12 119.3(2) . . ?
C13 C14 H14 119.8 . . ?
C15 C14 C13 120.4(3) . . ?
C15 C14 H14 119.8 . . ?
C11 C15 C14 120.6(3) . . ?
C11 C15 H15 119.7 . . ?
C14 C15 H15 119.7 . . ?
C12 C16 H16 110.0 . . ?
C17 C16 C12 103.6(2) . . ?
C17 C16 H16 110.0 . . ?
C20 C16 C12 117.8(2) . . ?
C20 C16 H16 110.0 . . ?
C20 C16 C17 104.9(3) . . ?
N6 C17 C16 103.9(2) . . ?
N6 C17 H17 111.3 . . ?
N6 C17 C18 114.0(3) . . ?
C16 C17 H17 111.3 . . ?
C18 C17 C16 104.5(3) . . ?
C18 C17 H17 111.3 . . ?
C17 C18 H18 124.0 . . ?
C19 C18 C17 112.0(3) . . ?
C19 C18 H18 124.0 . . ?
C18 C19 H19 124.3 . . ?
C18 C19 C20 111.4(3) . . ?
C20 C19 H19 124.3 . . ?
O2 C20 C16 125.8(4) . . ?
O2 C20 C19 127.0(3) . . ?
C19 C20 C16 107.2(3) . . ?
C4 C21 H21 120.0 . . ?
C22 C21 C4 120.1(3) . . ?
C22 C21 H21 120.0 . . ?
C1 C22 C21 120.5(3) . . ?
C1 C22 H22 119.8 . . ?
C21 C22 H22 119.8 . . ?
C24 C23 H23 120.0 . . ?
C24 C23 C33 120.0(2) . . ?
C33 C23 H23 120.0 . . ?
C23 C24 H24 120.0 . . ?
C23 C24 C25 120.0(3) . . ?
C25 C24 H24 120.0 . . ?
C24 C25 H25 120.0 . . ?
C26 C25 C24 120.1(3) . . ?
C26 C25 H25 120.0 . . ?
C25 C26 C27 116.0(2) . . ?
C34 C26 C25 119.7(2) . . ?
C34 C26 C27 124.2(2) . . ?
O4 C27 N2 119.9(2) . . ?
O4 C27 C26 120.0(2) . . ?
N2 C27 C26 120.1(2) . . ?
N3 C28 H28A 110.1 . . ?
N3 C28 H28B 110.1 . . ?
N3 C28 C29 107.9(2) . . ?
H28A C28 H28B 108.4 . . ?
C29 C28 H28A 110.1 . . ?
C29 C28 H28B 110.1 . . ?
C28 C29 H29A 109.4 . . ?
C28 C29 H29B 109.4 . . ?
H29A C29 H29B 108.0 . . ?
C30 C29 C28 111.1(2) . . ?
C30 C29 H29A 109.4 . . ?
C30 C29 H29B 109.4 . . ?
C31 C30 C29 120.2(2) . . ?
C41 C30 C29 120.2(2) . . ?
C41 C30 C31 119.6(2) . . ?
C30 C31 H31 119.6 . . ?
C32 C31 C30 120.7(2) . . ?
C32 C31 H31 119.6 . . ?
C31 C32 H32 120.0 . . ?
C43 C32 C31 119.9(2) . . ?
C43 C32 H32 120.0 . . ?
C23 C33 H33 119.7 . . ?
C23 C33 C34 120.6(3) . . ?
C34 C33 H33 119.7 . . ?
C26 C34 C33 119.7(2) . . ?
C26 C34 H34 120.2 . . ?
C33 C34 H34 120.2 . . ?
N3 C35 H35 106.7 . . ?
N3 C35 C36 105.52(19) . . ?
N3 C35 C41 112.23(19) . . ?
C36 C35 H35 106.7 . . ?
C41 C35 H35 106.7 . . ?
C41 C35 C36 118.40(18) . . ?
C35 C36 H36 109.5 . . ?
C37 C36 C35 119.60(19) . . ?
C37 C36 H36 109.5 . . ?
C37 C36 C40 104.29(19) . . ?
C40 C36 C35 103.97(18) . . ?
C40 C36 H36 109.5 . . ?
O3 C37 C36 125.4(2) . . ?
O3 C37 C38 126.5(2) . . ?
C38 C37 C36 108.1(2) . . ?
C37 C38 H38 125.0 . . ?
C39 C38 C37 110.0(2) . . ?
C39 C38 H38 125.0 . . ?
C38 C39 H39 123.6 . . ?
C38 C39 C40 112.8(3) . . ?
C40 C39 H39 123.6 . . ?
N2 C40 C36 104.26(19) . . ?
N2 C40 C39 114.5(2) . . ?
N2 C40 H40 111.0 . . ?
C36 C40 H40 111.0 . . ?
C39 C40 C36 104.7(2) . . ?
C39 C40 H40 111.0 . . ?
C30 C41 C35 122.1(2) . . ?
C30 C41 C42 118.9(2) . . ?
C42 C41 C35 119.0(2) . . ?
C41 C42 H42 119.5 . . ?
C43 C42 C41 121.0(2) . . ?
C43 C42 H42 119.5 . . ?
C32 C43 C42 119.8(2) . . ?
C32 C43 H43 120.1 . . ?
C42 C43 H43 120.1 . . ?

loop_
_geom_bond_atom_site_label_1
_geom_bond_atom_site_label_2
_geom_bond_distance
_geom_bond_site_symmetry_2
_geom_bond_publ_flag
O1 C5 1.225(3) . ?
O2 C20 1.219(4) . ?
O3 C37 1.214(3) . ?
O4 C27 1.227(3) . ?
N1 N6 1.418(3) . ?
N1 C7 1.465(3) . ?
N1 C12 1.474(3) . ?
N2 N3 1.425(3) . ?
N2 C27 1.363(3) . ?
N2 C40 1.488(3) . ?
N3 C28 1.470(3) . ?
N3 C35 1.479(3) . ?
C1 H1 0.9500 . ?
C1 C2 1.385(4) . ?
C1 C22 1.369(5) . ?
C2 H2 0.9500 . ?
C2 C3 1.382(4) . ?
C3 H3 0.9500 . ?
C3 C4 1.389(4) . ?
C4 C5 1.499(4) . ?
C4 C21 1.394(4) . ?
C5 N6 1.354(4) . ?
N6 C17 1.476(3) . ?
C7 H7A 0.9900 . ?
C7 H7B 0.9900 . ?
C7 C8 1.507(3) . ?
C8 H8A 0.9900 . ?
C8 H8B 0.9900 . ?
C8 C9 1.507(4) . ?
C9 C10 1.396(4) . ?
C9 C13 1.391(3) . ?
C10 H10 0.9500 . ?
C10 C11 1.383(4) . ?
C11 H11 0.9500 . ?
C11 C15 1.379(5) . ?
C12 H12 1.0000 . ?
C12 C13 1.510(4) . ?
C12 C16 1.558(3) . ?
C13 C14 1.402(4) . ?
C14 H14 0.9500 . ?
C14 C15 1.383(4) . ?
C15 H15 0.9500 . ?
C16 H16 1.0000 . ?
C16 C17 1.538(4) . ?
C16 C20 1.522(4) . ?
C17 H17 1.0000 . ?
C17 C18 1.505(4) . ?
C18 H18 0.9500 . ?
C18 C19 1.330(6) . ?
C19 H19 0.9500 . ?
C19 C20 1.462(6) . ?
C21 H21 0.9500 . ?
C21 C22 1.391(5) . ?
C22 H22 0.9500 . ?
C23 H23 0.9500 . ?
C23 C24 1.375(4) . ?
C23 C33 1.377(4) . ?
C24 H24 0.9500 . ?
C24 C25 1.394(4) . ?
C25 H25 0.9500 . ?
C25 C26 1.389(4) . ?
C26 C27 1.501(3) . ?
C26 C34 1.384(4) . ?
C28 H28A 0.9900 . ?
C28 H28B 0.9900 . ?
C28 C29 1.515(3) . ?
C29 H29A 0.9900 . ?
C29 H29B 0.9900 . ?
C29 C30 1.511(3) . ?
C30 C31 1.397(3) . ?
C30 C41 1.389(3) . ?
C31 H31 0.9500 . ?
C31 C32 1.387(4) . ?
C32 H32 0.9500 . ?
C32 C43 1.378(4) . ?
C33 H33 0.9500 . ?
C33 C34 1.391(4) . ?
C34 H34 0.9500 . ?
C35 H35 1.0000 . ?
C35 C36 1.567(3) . ?
C35 C41 1.507(3) . ?
C36 H36 1.0000 . ?
C36 C37 1.519(3) . ?
C36 C40 1.533(4) . ?
C37 C38 1.469(4) . ?
C38 H38 0.9500 . ?
C38 C39 1.324(4) . ?
C39 H39 0.9500 . ?
C39 C40 1.501(4) . ?
C40 H40 1.0000 . ?
C41 C42 1.405(4) . ?
C42 H42 0.9500 . ?
C42 C43 1.383(4) . ?
C43 H43 0.9500 . ?

loop_
_geom_torsion_atom_site_label_1
_geom_torsion_atom_site_label_2
_geom_torsion_atom_site_label_3
_geom_torsion_atom_site_label_4
_geom_torsion
_geom_torsion_site_symmetry_1
_geom_torsion_site_symmetry_2
_geom_torsion_site_symmetry_3
_geom_torsion_site_symmetry_4
_geom_torsion_publ_flag
O1 C5 N6 N1 -168.1(3) . . . . ?
O1 C5 N6 C17 6.6(5) . . . . ?
O3 C37 C38 C39 179.3(3) . . . . ?
N1 N6 C17 C16 -17.4(3) . . . . ?
N1 N6 C17 C18 95.8(3) . . . . ?
N1 C7 C8 C9 -56.0(3) . . . . ?
N1 C12 C13 C9 3.5(3) . . . . ?
N1 C12 C13 C14 -172.5(2) . . . . ?
N1 C12 C16 C17 22.0(3) . . . . ?
N1 C12 C16 C20 -93.3(3) . . . . ?
N2 N3 C28 C29 -176.77(18) . . . . ?
N2 N3 C35 C36 -33.2(2) . . . . ?
N2 N3 C35 C41 -163.47(17) . . . . ?
N3 N2 C27 O4 170.2(3) . . . . ?
N3 N2 C27 C26 -11.1(4) . . . . ?
N3 N2 C40 C36 -16.1(3) . . . . ?
N3 N2 C40 C39 97.8(3) . . . . ?
N3 C28 C29 C30 -54.1(3) . . . . ?
N3 C35 C36 C37 -92.1(2) . . . . ?
N3 C35 C36 C40 23.7(2) . . . . ?
N3 C35 C41 C30 8.4(3) . . . . ?
N3 C35 C41 C42 -168.6(2) . . . . ?
C1 C2 C3 C4 2.3(4) . . . . ?
C2 C1 C22 C21 0.5(5) . . . . ?
C2 C3 C4 C5 174.4(3) . . . . ?
C2 C3 C4 C21 0.2(4) . . . . ?
C3 C4 C5 O1 -132.3(3) . . . . ?
C3 C4 C5 N6 46.8(4) . . . . ?
C3 C4 C21 C22 -2.3(4) . . . . ?
C4 C5 N6 N1 12.7(4) . . . . ?
C4 C5 N6 C17 -172.6(3) . . . . ?
C4 C21 C22 C1 2.0(4) . . . . ?
C5 C4 C21 C22 -176.7(3) . . . . ?
C5 N6 C17 C16 167.4(3) . . . . ?
C5 N6 C17 C18 -79.4(4) . . . . ?
N6 N1 C7 C8 -175.1(2) . . . . ?
N6 N1 C12 C13 -162.61(19) . . . . ?
N6 N1 C12 C16 -32.1(2) . . . . ?
N6 C17 C18 C19 -114.4(3) . . . . ?
C7 N1 N6 C5 85.7(3) . . . . ?
C7 N1 N6 C17 -89.6(3) . . . . ?
C7 N1 C12 C13 -42.0(3) . . . . ?
C7 N1 C12 C16 88.5(2) . . . . ?
C7 C8 C9 C10 -159.2(2) . . . . ?
C7 C8 C9 C13 20.1(3) . . . . ?
C8 C9 C10 C11 179.4(2) . . . . ?
C8 C9 C13 C12 6.7(3) . . . . ?
C8 C9 C13 C14 -177.3(2) . . . . ?
C9 C10 C11 C15 -1.9(4) . . . . ?
C9 C13 C14 C15 -2.3(4) . . . . ?
C10 C9 C13 C12 -174.0(2) . . . . ?
C10 C9 C13 C14 2.0(3) . . . . ?
C10 C11 C15 C14 1.6(4) . . . . ?
C12 N1 N6 C5 -153.3(3) . . . . ?
C12 N1 N6 C17 31.5(3) . . . . ?
C12 N1 C7 C8 69.6(3) . . . . ?
C12 C13 C14 C15 173.8(2) . . . . ?
C12 C16 C17 N6 -3.5(3) . . . . ?
C12 C16 C17 C18 -123.3(2) . . . . ?
C12 C16 C20 O2 -65.9(4) . . . . ?
C12 C16 C20 C19 114.7(3) . . . . ?
C13 C9 C10 C11 0.1(4) . . . . ?
C13 C12 C16 C17 149.0(2) . . . . ?
C13 C12 C16 C20 33.7(4) . . . . ?
C13 C14 C15 C11 0.5(4) . . . . ?
C16 C12 C13 C9 -120.8(2) . . . . ?
C16 C12 C13 C14 63.2(3) . . . . ?
C16 C17 C18 C19 -1.6(3) . . . . ?
C17 C16 C20 O2 179.5(3) . . . . ?
C17 C16 C20 C19 0.2(3) . . . . ?
C17 C18 C19 C20 1.8(4) . . . . ?
C18 C19 C20 O2 179.4(3) . . . . ?
C18 C19 C20 C16 -1.2(4) . . . . ?
C20 C16 C17 N6 120.6(2) . . . . ?
C20 C16 C17 C18 0.8(3) . . . . ?
C21 C4 C5 O1 41.9(4) . . . . ?
C21 C4 C5 N6 -139.0(3) . . . . ?
C22 C1 C2 C3 -2.6(4) . . . . ?
C23 C24 C25 C26 -0.8(4) . . . . ?
C23 C33 C34 C26 -2.1(4) . . . . ?
C24 C23 C33 C34 2.1(4) . . . . ?
C24 C25 C26 C27 176.6(2) . . . . ?
C24 C25 C26 C34 0.8(4) . . . . ?
C25 C26 C27 O4 -43.5(4) . . . . ?
C25 C26 C27 N2 137.9(3) . . . . ?
C25 C26 C34 C33 0.7(4) . . . . ?
C27 N2 N3 C28 125.3(2) . . . . ?
C27 N2 N3 C35 -114.2(2) . . . . ?
C27 N2 C40 C36 130.8(2) . . . . ?
C27 N2 C40 C39 -115.4(3) . . . . ?
C27 C26 C34 C33 -174.8(2) . . . . ?
C28 N3 C35 C36 86.3(2) . . . . ?
C28 N3 C35 C41 -44.0(2) . . . . ?
C28 C29 C30 C31 -159.9(2) . . . . ?
C28 C29 C30 C41 20.6(3) . . . . ?
C29 C30 C31 C32 -178.2(2) . . . . ?
C29 C30 C41 C35 2.6(3) . . . . ?
C29 C30 C41 C42 179.5(2) . . . . ?
C30 C31 C32 C43 -1.3(4) . . . . ?
C30 C41 C42 C43 -1.3(3) . . . . ?
C31 C30 C41 C35 -176.9(2) . . . . ?
C31 C30 C41 C42 0.0(3) . . . . ?
C31 C32 C43 C42 0.0(4) . . . . ?
C33 C23 C24 C25 -0.6(4) . . . . ?
C34 C26 C27 O4 132.1(3) . . . . ?
C34 C26 C27 N2 -46.5(4) . . . . ?
C35 N3 C28 C29 68.0(2) . . . . ?
C35 C36 C37 O3 -65.0(3) . . . . ?
C35 C36 C37 C38 117.0(2) . . . . ?
C35 C36 C40 N2 -5.2(2) . . . . ?
C35 C36 C40 C39 -125.9(2) . . . . ?
C35 C41 C42 C43 175.7(2) . . . . ?
C36 C35 C41 C30 -115.0(2) . . . . ?
C36 C35 C41 C42 68.1(3) . . . . ?
C36 C37 C38 C39 -2.8(3) . . . . ?
C37 C36 C40 N2 120.8(2) . . . . ?
C37 C36 C40 C39 0.2(2) . . . . ?
C37 C38 C39 C40 3.0(3) . . . . ?
C38 C39 C40 N2 -115.6(3) . . . . ?
C38 C39 C40 C36 -2.0(3) . . . . ?
C40 N2 N3 C28 -89.1(2) . . . . ?
C40 N2 N3 C35 31.4(2) . . . . ?
C40 N2 C27 O4 26.7(4) . . . . ?
C40 N2 C27 C26 -154.6(2) . . . . ?
C40 C36 C37 O3 179.4(2) . . . . ?
C40 C36 C37 C38 1.5(2) . . . . ?
C41 C30 C31 C32 1.2(3) . . . . ?
C41 C35 C36 C37 34.6(3) . . . . ?
C41 C35 C36 C40 150.3(2) . . . . ?
C41 C42 C43 C32 1.3(4) . . . . ?
